data_4312583
loop_
_publ_author_name
'Booyong S. Lim'
'Antti Rahtu'
'Jin-Seong Park'
'Roy G. Gordon'

_publ_section_title
;
 Synthesis and Characterization of Volatile, Thermally Stable, Reactive
 Transition Metal Amidinates
;
_journal_name_full 'Inorganic Chemistry'
_journal_page_first 7951
_journal_page_last 7958
_journal_paper_doi 10.1021/ic0345424
_journal_volume 42
_journal_year 2003
_chemical_formula_sum 'C8 H17 Cu N2'
_chemical_formula_weight 204.78
_chemical_name_systematic
; 
 ? 
;
_space_group_IT_number 15
_symmetry_cell_setting monoclinic
_symmetry_space_group_name_Hall '-C 2yc'
_symmetry_space_group_name_H-M 'C 1 2/c 1'
_atom_sites_solution_hydrogens geom
_atom_sites_solution_primary direct
_atom_sites_solution_secondary difmap
_audit_creation_method SHELXL-97
_cell_angle_alpha 90.00
_cell_angle_beta 133.201(15)
_cell_angle_gamma 90.00
_cell_formula_units_Z 16
_cell_length_a 25.85(6)
_cell_length_b 11.09(3)
_cell_length_c 18.88(4)
_cell_measurement_temperature 293(2)
_cell_volume 3945(16)
_computing_structure_refinement 'SHELXL-97 (Sheldrick, 1997)'
_computing_structure_solution 'SHELXS-97 (Sheldrick, 1990)'
_diffrn_ambient_temperature 293(2)
_diffrn_measured_fraction_theta_full 0.997
_diffrn_measured_fraction_theta_max 0.997
_diffrn_radiation_monochromator graphite
_diffrn_radiation_source 'fine-focus sealed tube'
_diffrn_radiation_type MoK\a
_diffrn_radiation_wavelength 0.71073
_diffrn_reflns_av_R_equivalents 0.0866
_diffrn_reflns_av_sigmaI/netI 0.0654
_diffrn_reflns_limit_h_max 27
_diffrn_reflns_limit_h_min -27
_diffrn_reflns_limit_k_max 11
_diffrn_reflns_limit_k_min -6
_diffrn_reflns_limit_l_max 19
_diffrn_reflns_limit_l_min -20
_diffrn_reflns_number 7448
_diffrn_reflns_theta_full 22.49
_diffrn_reflns_theta_max 22.49
_diffrn_reflns_theta_min 2.13
_exptl_absorpt_coefficient_mu 2.158
_exptl_crystal_density_diffrn 1.379
_exptl_crystal_density_method 'not measured'
_exptl_crystal_F_000 1728
_refine_diff_density_max 0.479
_refine_diff_density_min -0.773
_refine_diff_density_rms 0.129
_refine_ls_extinction_method none
_refine_ls_goodness_of_fit_ref 1.040
_refine_ls_hydrogen_treatment mixed
_refine_ls_matrix_type full
_refine_ls_number_parameters 199
_refine_ls_number_reflns 2570
_refine_ls_number_restraints 0
_refine_ls_restrained_S_all 1.040
_refine_ls_R_factor_all 0.0647
_refine_ls_R_factor_gt 0.0429
_refine_ls_shift/su_max 0.001
_refine_ls_shift/su_mean 0.000
_refine_ls_structure_factor_coef Fsqd
_refine_ls_weighting_details 'calc w=1/[\s^2^(Fo^2^)+(0.0627P)^2^+20.5129P] where P=(Fo^2^+2Fc^2^)/3'
_refine_ls_weighting_scheme calc
_refine_ls_wR_factor_gt 0.1054
_refine_ls_wR_factor_ref 0.1285
_reflns_number_gt 2012
_reflns_number_total 2570
_reflns_threshold_expression >2sigma(I)
_cod_data_source_file ic0345424si20030519_012930_5.cif
_cod_data_source_block '[Cu(iPr-MeAMD)]2,7'
_cod_original_cell_volume 3946(15)
_cod_database_code 4312583

loop_
_symmetry_equiv_pos_as_xyz
'x, y, z'
'-x, y, -z+1/2'
'x+1/2, y+1/2, z'
'-x+1/2, y+1/2, -z+1/2'
'-x, -y, -z'
'x, -y, z-1/2'
'-x+1/2, -y+1/2, -z'
'x+1/2, -y+1/2, z-1/2'

loop_
_atom_site_label
_atom_site_type_symbol
_atom_site_fract_x
_atom_site_fract_y
_atom_site_fract_z
_atom_site_U_iso_or_equiv
_atom_site_adp_type
_atom_site_occupancy
_atom_site_symmetry_multiplicity
_atom_site_calc_flag
_atom_site_refinement_flags
_atom_site_disorder_assembly
_atom_site_disorder_group
Cu1 Cu 0.19578(3) 0.70138(6) 0.42953(4) 0.0267(3) Uani 1 1 d . . .
Cu2 Cu 0.02322(3) 1.07102(6) 0.47974(5) 0.0279(3) Uani 1 1 d . . .
N4 N 0.1063(2) 0.9772(4) 0.5524(3) 0.0277(11) Uani 1 1 d . . .
N2 N 0.2066(2) 0.5944(4) 0.5147(3) 0.0269(11) Uani 1 1 d . . .
N3 N -0.0627(2) 1.1556(4) 0.4065(3) 0.0264(11) Uani 1 1 d . . .
N1 N 0.1894(2) 0.8144(4) 0.3511(3) 0.0259(11) Uani 1 1 d . . .
C5 C 0.2635(3) 0.5966(5) 0.6097(4) 0.0246(13) Uani 1 1 d . . .
C4 C 0.1267(3) 0.8076(5) 0.2454(4) 0.0331(14) Uani 1 1 d . . .
H4A H 0.1354 0.8581 0.2118 0.040 Uiso 1 1 calc R . .
C3 C 0.1524(3) 0.4995(5) 0.4711(4) 0.0382(15) Uani 1 1 d . . .
H3B H 0.1542 0.4682 0.5213 0.046 Uiso 1 1 calc R . .
C2 C 0.2756(3) 0.4955(5) 0.6730(4) 0.0375(15) Uani 1 1 d . . .
H2A H 0.3185 0.5104 0.7393 0.056 Uiso 1 1 calc R . .
H2B H 0.2798 0.4206 0.6518 0.056 Uiso 1 1 calc R . .
H2C H 0.2363 0.4912 0.6684 0.056 Uiso 1 1 calc R . .
C12 C -0.0408(4) 1.2406(6) 0.3112(5) 0.0497(17) Uani 1 1 d . . .
H12A H -0.0633 1.1717 0.2690 0.075 Uiso 1 1 calc R . .
H12B H 0.0092 1.2255 0.3628 0.075 Uiso 1 1 calc R . .
H12C H -0.0480 1.3099 0.2748 0.075 Uiso 1 1 calc R . .
C11 C -0.0368(4) 1.3721(6) 0.4195(5) 0.058(2) Uani 1 1 d . . .
H11A H -0.0569 1.3877 0.4464 0.086 Uiso 1 1 calc R . .
H11B H -0.0438 1.4410 0.3829 0.086 Uiso 1 1 calc R . .
H11C H 0.0131 1.3567 0.4711 0.086 Uiso 1 1 calc R . .
C10 C -0.0725(3) 1.2635(5) 0.3535(4) 0.0367(15) Uani 1 1 d . . .
H10A H -0.1233 1.2798 0.3007 0.044 Uiso 1 1 calc R . .
C1 C 0.1173(3) 0.6783(6) 0.2124(4) 0.0509(18) Uani 1 1 d . . .
H1B H 0.1595 0.6517 0.2283 0.076 Uiso 1 1 calc R . .
H1C H 0.0778 0.6734 0.1433 0.076 Uiso 1 1 calc R . .
H1D H 0.1085 0.6278 0.2445 0.076 Uiso 1 1 calc R . .
C9 C 0.1749(3) 0.7910(5) 0.6369(5) 0.0409(16) Uani 1 1 d . . .
H9A H 0.1713 0.7201 0.6625 0.061 Uiso 1 1 calc R . .
H9B H 0.2183 0.8326 0.6883 0.061 Uiso 1 1 calc R . .
H9C H 0.1748 0.7683 0.5877 0.061 Uiso 1 1 calc R . .
C14 C 0.1604(3) 1.0155(6) 0.5523(4) 0.0382(15) Uani 1 1 d . . .
H14A H 0.2026 0.9652 0.5987 0.046 Uiso 1 1 calc R . .
C13 C 0.1808(3) 1.1456(6) 0.5851(5) 0.0547(19) Uani 1 1 d . . .
H13A H 0.1977 1.1538 0.6486 0.082 Uiso 1 1 calc R . .
H13B H 0.1401 1.1964 0.5402 0.082 Uiso 1 1 calc R . .
H13C H 0.2175 1.1692 0.5871 0.082 Uiso 1 1 calc R . .
C8 C 0.0600(3) 0.8519(7) 0.2192(4) 0.0502(18) Uani 1 1 d . . .
H8A H 0.0663 0.9341 0.2396 0.075 Uiso 1 1 calc R . .
H8B H 0.0506 0.8028 0.2513 0.075 Uiso 1 1 calc R . .
H8C H 0.0207 0.8467 0.1502 0.075 Uiso 1 1 calc R . .
C15 C 0.1343(4) 0.9972(7) 0.4540(5) 0.060(2) Uani 1 1 d . . .
H15A H 0.1225 0.9138 0.4361 0.089 Uiso 1 1 calc R . .
H15B H 0.1707 1.0202 0.4552 0.089 Uiso 1 1 calc R . .
H15C H 0.0929 1.0459 0.4075 0.089 Uiso 1 1 calc R . .
C7 C 0.0793(3) 0.5546(7) 0.3904(5) 0.062(2) Uani 1 1 d . . .
H7A H 0.0721 0.6200 0.4162 0.093 Uiso 1 1 calc R . .
H7B H 0.0435 0.4943 0.3643 0.093 Uiso 1 1 calc R . .
H7C H 0.0763 0.5841 0.3398 0.093 Uiso 1 1 calc R . .
C6 C 0.1663(4) 0.3966(6) 0.4338(5) 0.061(2) Uani 1 1 d . . .
H6A H 0.2125 0.3635 0.4862 0.092 Uiso 1 1 calc R . .
H6B H 0.1644 0.4257 0.3841 0.092 Uiso 1 1 calc R . .
H6C H 0.1310 0.3352 0.4073 0.092 Uiso 1 1 calc R . .
C16 C 0.1120(3) 0.8739(5) 0.5928(4) 0.0276(13) Uani 1 1 d . . .

loop_
_atom_site_aniso_label
_atom_site_aniso_U_11
_atom_site_aniso_U_22
_atom_site_aniso_U_33
_atom_site_aniso_U_23
_atom_site_aniso_U_13
_atom_site_aniso_U_12
Cu1 0.0230(4) 0.0306(5) 0.0179(4) 0.0008(3) 0.0106(3) -0.0044(3)
Cu2 0.0249(4) 0.0286(4) 0.0286(4) 0.0052(3) 0.0177(4) 0.0024(3)
N4 0.025(2) 0.028(3) 0.030(3) 0.002(2) 0.019(2) 0.004(2)
N2 0.022(2) 0.030(3) 0.016(3) -0.0008(19) 0.008(2) -0.010(2)
N3 0.027(2) 0.025(3) 0.020(2) 0.0075(19) 0.014(2) 0.008(2)
N1 0.026(2) 0.029(3) 0.021(2) 0.000(2) 0.015(2) -0.005(2)
C5 0.030(3) 0.035(3) 0.022(3) 0.006(2) 0.022(3) 0.006(3)
C4 0.026(3) 0.047(4) 0.015(3) 0.002(2) 0.009(3) -0.006(3)
C3 0.034(3) 0.047(4) 0.029(3) 0.009(3) 0.019(3) -0.010(3)
C2 0.039(3) 0.035(4) 0.024(3) 0.005(3) 0.016(3) 0.003(3)
C12 0.064(5) 0.051(4) 0.038(4) 0.013(3) 0.036(4) 0.003(4)
C11 0.090(6) 0.031(4) 0.048(4) 0.005(3) 0.045(4) 0.000(4)
C10 0.038(3) 0.027(3) 0.027(3) 0.006(3) 0.015(3) 0.004(3)
C1 0.046(4) 0.063(5) 0.029(4) -0.021(3) 0.020(3) -0.014(4)
C9 0.039(4) 0.039(4) 0.045(4) 0.004(3) 0.029(3) 0.012(3)
C14 0.032(3) 0.046(4) 0.041(4) -0.004(3) 0.027(3) -0.004(3)
C13 0.048(4) 0.074(5) 0.051(4) -0.014(4) 0.038(4) -0.022(4)
C8 0.028(3) 0.069(5) 0.029(4) 0.005(3) 0.010(3) 0.006(3)
C15 0.064(5) 0.076(5) 0.070(5) -0.021(4) 0.058(5) -0.017(4)
C7 0.032(4) 0.077(5) 0.048(4) 0.018(4) 0.017(4) -0.010(3)
C6 0.084(5) 0.045(4) 0.049(5) -0.022(3) 0.043(5) -0.033(4)
C16 0.023(3) 0.032(3) 0.021(3) -0.010(2) 0.013(3) 0.002(2)

loop_
_atom_type_symbol
_atom_type_description
_atom_type_scat_dispersion_real
_atom_type_scat_dispersion_imag
_atom_type_scat_source
C C 0.0033 0.0016 'International Tables Vol C Tables 4.2.6.8 and 6.1.1.4'
H H 0.0000 0.0000 'International Tables Vol C Tables 4.2.6.8 and 6.1.1.4'
N N 0.0061 0.0033 'International Tables Vol C Tables 4.2.6.8 and 6.1.1.4'
Cu Cu 0.3201 1.2651 'International Tables Vol C Tables 4.2.6.8 and 6.1.1.4'

loop_
_geom_angle_atom_site_label_1
_geom_angle_atom_site_label_2
_geom_angle_atom_site_label_3
_geom_angle
_geom_angle_site_symmetry_1
_geom_angle_site_symmetry_3
_geom_angle_publ_flag
N2 Cu1 N1 176.38(19) . . ?
N2 Cu1 Cu1 87.6(2) . 7_566 ?
N1 Cu1 Cu1 88.8(2) . 7_566 ?
N3 Cu2 N4 176.29(19) . . ?
N3 Cu2 Cu2 88.0(2) . 5_576 ?
N4 Cu2 Cu2 88.6(2) . 5_576 ?
C16 N4 C14 121.4(5) . . ?
C16 N4 Cu2 121.2(4) . . ?
C14 N4 Cu2 117.0(4) . . ?
C5 N2 C3 121.1(4) . . ?
C5 N2 Cu1 121.8(4) . . ?
C3 N2 Cu1 116.8(3) . . ?
C16 N3 C10 119.3(5) 5_576 . ?
C16 N3 Cu2 122.1(4) 5_576 . ?
C10 N3 Cu2 118.4(4) . . ?
C5 N1 C4 121.9(4) 7_566 . ?
C5 N1 Cu1 120.5(4) 7_566 . ?
C4 N1 Cu1 117.3(4) . . ?
N2 C5 N1 120.7(5) . 7_566 ?
N2 C5 C2 119.6(5) . . ?
N1 C5 C2 119.7(5) 7_566 . ?
N1 C4 C8 112.0(5) . . ?
N1 C4 C1 108.8(5) . . ?
C8 C4 C1 110.2(5) . . ?
N2 C3 C6 111.1(5) . . ?
N2 C3 C7 109.0(5) . . ?
C6 C3 C7 111.4(6) . . ?
N3 C10 C12 108.7(5) . . ?
N3 C10 C11 111.5(5) . . ?
C12 C10 C11 108.9(6) . . ?
N4 C14 C15 110.1(5) . . ?
N4 C14 C13 109.9(5) . . ?
C15 C14 C13 111.8(6) . . ?
N3 C16 N4 119.3(5) 5_576 . ?
N3 C16 C9 121.3(5) 5_576 . ?
N4 C16 C9 119.4(5) . . ?

loop_
_geom_bond_atom_site_label_1
_geom_bond_atom_site_label_2
_geom_bond_distance
_geom_bond_site_symmetry_2
_geom_bond_publ_flag
Cu1 N2 1.859(5) . ?
Cu1 N1 1.860(5) . ?
Cu1 Cu1 2.427(4) 7_566 ?
Cu2 N3 1.876(5) . ?
Cu2 N4 1.882(5) . ?
Cu2 Cu2 2.401(3) 5_576 ?
N4 C16 1.328(8) . ?
N4 C14 1.463(8) . ?
N2 C5 1.330(7) . ?
N2 C3 1.473(7) . ?
N3 C16 1.325(7) 5_576 ?
N3 C10 1.466(7) . ?
N1 C5 1.331(7) 7_566 ?
N1 C4 1.479(7) . ?
C5 N1 1.331(7) 7_566 ?
C5 C2 1.508(8) . ?
C4 C8 1.515(9) . ?
C4 C1 1.516(9) . ?
C3 C6 1.510(10) . ?
C3 C7 1.523(9) . ?
C12 C10 1.508(9) . ?
C11 C10 1.510(9) . ?
C9 C16 1.526(8) . ?
C14 C15 1.492(9) . ?
C14 C13 1.516(10) . ?
C16 N3 1.325(7) 5_576 ?
